data_7135264
loop_
_publ_author_name
'Kar, Malobika'
'Sharma, Nagendra K.'

_publ_section_title
;
 Ag(I)-Mediated Mono-selective C(sp2)&#x2500;H Chalcogenation of
 \a-Aminotropones and Their Peptides at Room Temperature
;
_journal_name_full 'Chemical Communications'
_journal_paper_doi 10.1039/D5CC05556C
_journal_year 2025
_chemical_formula_moiety 'C17 H16 Br N O S'
_chemical_formula_sum 'C17 H16 Br N O S'
_chemical_formula_weight 362.29
_chemical_name_systematic MK-206
_space_group_crystal_system monoclinic
_space_group_IT_number 14
_space_group_name_Hall '-P 2ybc'
_space_group_name_H-M_alt 'P 1 21/c 1'
_symmetry_Int_Tables_number 14
_atom_sites_solution_primary dual
_audit_creation_date 2025-09-02
_audit_creation_method
;
Olex2 1.5
(compiled 2025.07.13 svn.rb7424aed for OlexSys, GUI svn.r7314)
;
_audit_update_record
;
2025-09-24 deposited with the CCDC.	2025-12-01 downloaded from the CCDC.
;
_cell_angle_alpha 90
_cell_angle_beta 101.538(2)
_cell_angle_gamma 90
_cell_formula_units_Z 4
_cell_length_a 8.03180(10)
_cell_length_b 19.4472(4)
_cell_length_c 10.3438(2)
_cell_measurement_reflns_used 9921
_cell_measurement_temperature 298.26(13)
_cell_measurement_theta_max 75.6900
_cell_measurement_theta_min 4.3970
_cell_volume 1583.01(5)
_computing_cell_refinement 'CrysAlisPro 1.171.42.89a (Rigaku OD, 2023)'
_computing_data_collection 'CrysAlisPro 1.171.42.89a (Rigaku OD, 2023)'
_computing_data_reduction 'CrysAlisPro 1.171.42.89a (Rigaku OD, 2023)'
_computing_molecular_graphics 'Olex2 1.5 (Dolomanov et al., 2009)'
_computing_publication_material 'Olex2 1.5 (Dolomanov et al., 2009)'
_computing_structure_refinement 'olex2.refine (Bourhis et al., 2015)'
_computing_structure_solution 'ShelXT (Sheldrick, 2015)'
_diffrn_ambient_environment air
_diffrn_ambient_temperature 298.26(13)
_diffrn_detector 'Hybrid Pixel Array Detector'
_diffrn_detector_area_resol_mean 5.8140
_diffrn_detector_type 'Pilatus 200K'
_diffrn_measured_fraction_theta_full 0.9709
_diffrn_measured_fraction_theta_max 0.9709
_diffrn_measurement_details
;
List of Runs (angles in degrees, time in seconds):

  # Type    Start    End  Width  t~exp~   \w     \q     \k     \f   Frames
#--------------------------------------------------------------------------
  1  \w    -82.00   0.00   0.50    0.23    --  -38.50 118.00 171.00  164
  2  \w   -103.00 -55.00   0.50    0.23    --  -38.50-158.00 -68.00   96
  3  \w     22.00  93.00   0.50    0.23    --   49.06-118.00  85.00  142
  4  \w     46.00 118.00   0.50    0.23    --   49.06-158.00 -68.00  144
  5  \w     46.00 134.00   0.50    0.34    --  102.95-158.00 -68.00  176
  6  \w     39.00 110.00   0.50    0.34    --  102.95-118.00  85.00  142
  7  \w     76.00 160.00   0.50    0.34    --  102.95 158.00 -35.00  168
  8  \w    103.00 148.00   0.50    0.34    --  102.95 118.00 171.00   90
  9  \w    -41.00  16.00   0.50    0.23    --  -38.50  37.00-180.00  114
 10  \w    -41.00  27.00   0.50    0.23    --  -38.50  37.00 -60.00  136
 11  \w    -14.00  40.00   0.50    0.23    --   49.06 -37.00   0.00  108
 12  \w     40.00 108.00   0.50    0.34    --  102.95 -45.00  30.00  136
 13  \w    100.00 168.00   0.50    0.34    --  102.95  45.00-180.00  136
 14  \w     58.00  89.00   0.50    0.34    --  102.95 -77.00 -90.00   62
 15  \w     35.00 106.00   0.50    0.34    --  102.95 -94.00 -90.00  142
 16  \w     94.00 125.00   0.50    0.34    --  102.95 -77.00 -90.00   62
 17  \w    125.00 165.00   0.50    0.34    --  102.95  77.00 120.00   80
 18  \w     42.00 100.00   0.50    0.34    --  102.95 -94.00-180.00  116
 19  \w     90.00 164.00   0.50    0.34    --  102.95  61.00 150.00  148
 20  \w     49.00 107.00   0.50    0.34    --  102.95 -15.00  30.00  116
;
_diffrn_measurement_device 'four-circle diffractometer'
_diffrn_measurement_device_type 'SuperNova, Dual, Cu at home/near, Pilatus 200K'
_diffrn_measurement_method '\w scans'
_diffrn_orient_matrix_type 'CrysAlisPro convention (1999,Acta A55,543-557)'
_diffrn_orient_matrix_UB_11 -0.1184908000
_diffrn_orient_matrix_UB_12 -0.0489157000
_diffrn_orient_matrix_UB_13 0.0565042000
_diffrn_orient_matrix_UB_21 -0.1135409000
_diffrn_orient_matrix_UB_22 0.0613019000
_diffrn_orient_matrix_UB_23 0.0200630000
_diffrn_orient_matrix_UB_31 -0.1068760000
_diffrn_orient_matrix_UB_32 -0.0110165000
_diffrn_orient_matrix_UB_33 -0.1396592000
_diffrn_radiation_monochromator mirror
_diffrn_radiation_probe x-ray
_diffrn_radiation_type 'Cu K\a'
_diffrn_radiation_wavelength 1.54184
_diffrn_reflns_av_R_equivalents 0.0503
_diffrn_reflns_av_unetI/netI 0.0321
_diffrn_reflns_limit_h_max 10
_diffrn_reflns_limit_h_min -10
_diffrn_reflns_limit_k_max 23
_diffrn_reflns_limit_k_min -23
_diffrn_reflns_limit_l_max 10
_diffrn_reflns_limit_l_min -13
_diffrn_reflns_number 12531
_diffrn_reflns_theta_full 75.7794
_diffrn_reflns_theta_max 75.78
_diffrn_reflns_theta_min 4.55
_diffrn_source 'micro-focus sealed X-ray tube'
_diffrn_source_type 'SuperNova (Cu) X-ray Source'
_exptl_absorpt_coefficient_mu 4.747
_exptl_absorpt_correction_T_max 1.00000
_exptl_absorpt_correction_T_min 0.40077
_exptl_absorpt_correction_type multi-scan
_exptl_absorpt_process_details
;
CrysAlisPro 1.171.42.89a (Rigaku Oxford Diffraction, 2023)
Empirical absorption correction using spherical harmonics,
implemented in SCALE3 ABSPACK scaling algorithm.
;
_exptl_crystal_colour 'dull orangish yellow'
_exptl_crystal_colour_lustre dull
_exptl_crystal_colour_modifier orangish
_exptl_crystal_colour_primary yellow
_exptl_crystal_density_diffrn 1.5200
_exptl_crystal_description needle
_exptl_crystal_F_000 736.2295
_exptl_crystal_preparation 'As per reaction scheme'
_exptl_crystal_recrystallization_method 'slow evaporation'
_exptl_crystal_size_max 0.26
_exptl_crystal_size_mid 0.26
_exptl_crystal_size_min 0.26
_refine_diff_density_max 0.3819
_refine_diff_density_min -1.6091
_refine_diff_density_rms 0.1883
_refine_ls_d_res_high 0.7953
_refine_ls_d_res_low 9.7236
_refine_ls_goodness_of_fit_ref 0.7375
_refine_ls_hydrogen_treatment constr
_refine_ls_matrix_type full
_refine_ls_number_constraints 28
_refine_ls_number_parameters 190
_refine_ls_number_reflns 3198
_refine_ls_number_restraints 0
_refine_ls_restrained_S_all 0.7375
_refine_ls_R_factor_all 0.0557
_refine_ls_R_factor_gt 0.0528
_refine_ls_shift/su_max 0.0000
_refine_ls_shift/su_mean 0.0000
_refine_ls_structure_factor_coef Fsqd
_refine_ls_weighting_details 'w=1/[\s^2^(Fo^2^)+(0.1507P)^2^+1.0815P] where P=(Fo^2^+2Fc^2^)/3'
_refine_ls_weighting_scheme calc
_refine_ls_wR_factor_gt 0.1392
_refine_ls_wR_factor_ref 0.1460
_reflns_Friedel_coverage 0.0
_reflns_limit_h_max 9
_reflns_limit_h_min -10
_reflns_limit_k_max 23
_reflns_limit_k_min 0
_reflns_limit_l_max 12
_reflns_limit_l_min 0
_reflns_number_gt 2893
_reflns_number_total 3198
_reflns_threshold_expression I>=2u(I)
_cod_data_source_file d5cc05556c2.cif
_cod_data_source_block PM-MK-003_auto
_cod_database_code 7135264
_chemical_oxdiff_formula 'C H O N S Br'
_chemical_oxdiff_usercomment 'yellow crystal'
_diffrn_oxdiff_digest_frames
;
01b7978e8da5c26bc80660b993f0ace1dd00037dcaa
;
_reflns_odcompleteness_completeness 99.93
_reflns_odcompleteness_iscentric 1
_reflns_odcompleteness_theta 67.13
_olex2_refinement_description
;
;
_olex2_exptl_crystal_mounting_method 'mounting on a loop'
_olex2_submission_special_instructions 'No special instructions were received'
_oxdiff_exptl_absorpt_empirical_details
;
Empirical correction (ABSPACK) includes:
- Absorption correction using spherical harmonics
- Frame scaling
;
_oxdiff_exptl_absorpt_empirical_full_max 1.967
_oxdiff_exptl_absorpt_empirical_full_min 0.582

loop_
_space_group_symop_id
_space_group_symop_operation_xyz
1 x,y,z
2 -x,y+1/2,-z+1/2
3 -x,-y,-z
4 x,-y-1/2,z-1/2

loop_
_atom_site_label
_atom_site_type_symbol
_atom_site_fract_x
_atom_site_fract_y
_atom_site_fract_z
_atom_site_U_iso_or_equiv
_atom_site_adp_type
_atom_site_occupancy
_atom_site_refinement_flags_posn
Br1 Br 0.07270(4) 0.752300(14) 0.16340(3) 0.05792(18) Uani 1.000000 .
S1 S 0.74121(10) 0.61374(4) 0.51441(6) 0.0596(2) Uani 1.000000 .
O1 O 0.7872(2) 0.39590(9) 0.10754(19) 0.0511(4) Uani 1.000000 .
N1 N 1.1158(2) 0.44442(11) 0.14360(19) 0.0397(4) Uani 1.000000 .
C1 C 0.8409(3) 0.43306(11) 0.2030(2) 0.0371(5) Uani 1.000000 .
C2 C 1.0037(3) 0.47163(12) 0.2095(2) 0.0350(4) Uani 1.000000 .
C12 C 0.5595(3) 0.64991(13) 0.4112(2) 0.0411(5) Uani 1.000000 .
C15 C 0.2723(3) 0.71070(12) 0.2627(2) 0.0416(5) Uani 1.000000 .
C13 C 0.5106(3) 0.63649(13) 0.2766(2) 0.0474(6) Uani 1.000000 .
C16 C 0.3188(4) 0.72530(15) 0.3954(3) 0.0523(6) Uani 1.000000 .
C7 C 0.7495(3) 0.43713(13) 0.3096(2) 0.0454(5) Uani 1.000000 .
C14 C 0.3671(3) 0.66685(12) 0.2020(2) 0.0457(5) Uani 1.000000 .
C17 C 0.4611(4) 0.69472(14) 0.4692(2) 0.0523(6) Uani 1.000000 .
C6 C 0.7350(3) 0.48844(14) 0.3960(3) 0.0490(6) Uani 1.000000 .
C3 C 1.0327(3) 0.53615(13) 0.2682(3) 0.0450(5) Uani 1.000000 .
C5 C 0.8133(3) 0.55342(14) 0.4093(2) 0.0457(5) Uani 1.000000 .
C11 C 1.2752(3) 0.47964(15) 0.1335(3) 0.0487(6) Uani 1.000000 .
C4 C 0.9453(3) 0.57305(14) 0.3505(2) 0.0470(6) Uani 1.000000 .
C8 C 1.1135(4) 0.37404(14) 0.0920(3) 0.0546(7) Uani 1.000000 .
C9 C 1.2964(4) 0.36213(18) 0.0787(4) 0.0693(8) Uani 1.000000 .
C10 C 1.3549(3) 0.43264(17) 0.0463(3) 0.0587(7) Uani 1.000000 .
H14 H 0.3352(3) 0.65772(12) 0.1122(2) 0.0548(6) Uiso 1.000000 R
H13 H 0.5752(3) 0.60672(13) 0.2363(2) 0.0569(7) Uiso 1.000000 R
H17 H 0.4918(4) 0.70413(14) 0.5590(2) 0.0628(7) Uiso 1.000000 R
H16 H 0.2545(4) 0.75562(15) 0.4348(3) 0.0628(7) Uiso 1.000000 R
H7 H 0.6896(3) 0.39745(13) 0.3213(2) 0.0545(6) Uiso 1.000000 R
H6 H 0.6634(3) 0.47929(14) 0.4544(3) 0.0588(7) Uiso 1.000000 R
H3 H 1.1270(3) 0.55889(13) 0.2495(3) 0.0540(6) Uiso 1.000000 R
H11a H 1.2525(3) 0.52471(15) 0.0937(3) 0.0584(7) Uiso 1.000000 R
H11b H 1.3484(3) 0.48474(15) 0.2197(3) 0.0584(7) Uiso 1.000000 R
H4 H 0.9825(3) 0.61799(14) 0.3682(2) 0.0564(7) Uiso 1.000000 R
H8a H 1.0798(4) 0.34138(14) 0.1527(3) 0.0655(8) Uiso 1.000000 R
H8b H 1.0366(4) 0.37025(14) 0.0071(3) 0.0655(8) Uiso 1.000000 R
H9a H 1.3645(4) 0.34498(18) 0.1605(4) 0.0831(10) Uiso 1.000000 R
H9b H 1.3023(4) 0.32974(18) 0.0084(4) 0.0831(10) Uiso 1.000000 R
H10a H 1.3148(3) 0.44350(17) -0.0462(3) 0.0704(8) Uiso 1.000000 R
H10b H 1.4779(3) 0.43600(17) 0.0672(3) 0.0704(8) Uiso 1.000000 R

loop_
_atom_site_aniso_label
_atom_site_aniso_U_11
_atom_site_aniso_U_22
_atom_site_aniso_U_33
_atom_site_aniso_U_12
_atom_site_aniso_U_13
_atom_site_aniso_U_23
Br1 0.0599(3) 0.0540(3) 0.0583(3) 0.01225(11) 0.00796(18) -0.00865(11)
S1 0.0658(4) 0.0714(5) 0.0388(3) 0.0190(3) 0.0036(3) -0.0150(3)
O1 0.0434(9) 0.0553(10) 0.0535(10) -0.0095(8) 0.0067(7) -0.0141(8)
N1 0.0366(9) 0.0444(11) 0.0397(9) -0.0035(8) 0.0119(8) 0.0009(8)
C1 0.0353(10) 0.0342(11) 0.0413(11) 0.0013(8) 0.0060(8) 0.0025(8)
C2 0.0347(10) 0.0381(11) 0.0321(9) -0.0010(8) 0.0064(8) 0.0031(8)
C12 0.0514(13) 0.0377(12) 0.0368(11) -0.0007(9) 0.0148(10) -0.0050(8)
C15 0.0512(12) 0.0335(11) 0.0426(11) 0.0003(9) 0.0152(10) -0.0028(9)
C13 0.0613(14) 0.0488(14) 0.0353(11) 0.0113(11) 0.0171(10) -0.0078(10)
C16 0.0654(16) 0.0507(14) 0.0449(13) 0.0119(12) 0.0205(12) -0.0103(11)
C7 0.0432(12) 0.0429(12) 0.0531(13) -0.0050(9) 0.0170(10) 0.0019(10)
C14 0.0626(14) 0.0420(12) 0.0343(10) 0.0056(10) 0.0142(10) -0.0038(9)
C17 0.0674(16) 0.0547(14) 0.0370(11) 0.0083(12) 0.0158(11) -0.0136(10)
C6 0.0473(12) 0.0583(15) 0.0443(12) 0.0049(11) 0.0160(10) 0.0040(11)
C3 0.0435(12) 0.0432(13) 0.0497(13) -0.0079(10) 0.0126(10) -0.0037(10)
C5 0.0468(12) 0.0515(14) 0.0373(11) 0.0089(10) 0.0044(9) -0.0052(10)
C11 0.0401(12) 0.0575(15) 0.0511(13) -0.0105(11) 0.0155(10) -0.0010(11)
C4 0.0540(14) 0.0376(13) 0.0479(13) -0.0022(10) 0.0067(11) -0.0062(9)
C8 0.0535(14) 0.0451(14) 0.0707(17) -0.0020(11) 0.0255(13) -0.0089(12)
C9 0.0583(17) 0.0666(19) 0.089(2) 0.0154(14) 0.0307(16) -0.0023(17)
C10 0.0428(13) 0.079(2) 0.0584(15) 0.0061(13) 0.0208(12) 0.0003(14)

loop_
_atom_type_symbol
_atom_type_scat_dispersion_real
_atom_type_scat_dispersion_imag
_atom_type_scat_Cromer_Mann_a1
_atom_type_scat_Cromer_Mann_a2
_atom_type_scat_Cromer_Mann_a3
_atom_type_scat_Cromer_Mann_a4
_atom_type_scat_Cromer_Mann_b1
_atom_type_scat_Cromer_Mann_b2
_atom_type_scat_Cromer_Mann_b3
_atom_type_scat_Cromer_Mann_b4
_atom_type_scat_Cromer_Mann_c
_atom_type_scat_source
_atom_type_scat_dispersion_source
C 0.01920 0.00962 2.31000 1.02000 1.58860 0.86500 20.84390 10.20750 0.56870 51.65120 0.215599998832 'International Tables Volume C Table 6.1.1.4 (pp. 500-502)' 'Henke, Gullikson and Davis, At. Data and Nucl. Data Tables, 1993, 54, 2'
H 0.00000 0.00000 0.49300 0.32291 0.14019 0.04081 10.51090 26.12570 3.14236 57.79970 0.0030380000826 'International Tables Volume C Table 6.1.1.4 (pp. 500-502)' 'Henke, Gullikson and Davis, At. Data and Nucl. Data Tables, 1993, 54, 2'
O 0.05239 0.03377 3.04850 2.28680 1.54630 0.86700 13.27710 5.70110 0.32390 32.90890 0.250800013542 'International Tables Volume C Table 6.1.1.4 (pp. 500-502)' 'Henke, Gullikson and Davis, At. Data and Nucl. Data Tables, 1993, 54, 2'
N 0.03256 0.01839 12.21260 3.13220 2.01250 1.16630 0.00570 9.89330 28.99750 0.58260 -11.5290002823 'International Tables Volume C Table 6.1.1.4 (pp. 500-502)' 'Henke, Gullikson and Davis, At. Data and Nucl. Data Tables, 1993, 54, 2'
S 0.33537 0.55136 6.90530 5.20340 1.43790 1.58630 1.46790 22.21510 0.25360 56.17200 0.866900026798 'International Tables Volume C Table 6.1.1.4 (pp. 500-502)' 'Henke, Gullikson and Davis, At. Data and Nucl. Data Tables, 1993, 54, 2'
Br -0.67402 1.33011 17.17890 5.23580 5.63770 3.98510 2.17230 16.57960 0.26090 41.43280 2.95569992065 'International Tables Volume C Table 6.1.1.4 (pp. 500-502)' 'Henke, Gullikson and Davis, At. Data and Nucl. Data Tables, 1993, 54, 2'

loop_
_geom_angle_atom_site_label_1
_geom_angle_atom_site_label_2
_geom_angle_atom_site_label_3
_geom_angle
_geom_angle_site_symmetry_1
_geom_angle_site_symmetry_3
_geom_angle_publ_flag
C5 S1 C12 102.92(11) . . ?
C11 N1 C2 122.2(2) . . ?
C8 N1 C2 126.3(2) . . ?
C8 N1 C11 110.8(2) . . ?
C2 C1 O1 119.5(2) . . ?
C7 C1 O1 119.7(2) . . ?
C7 C1 C2 120.7(2) . . ?
C1 C2 N1 116.6(2) . . ?
C3 C2 N1 120.4(2) . . ?
C3 C2 C1 122.6(2) . . ?
C13 C12 S1 124.15(18) . . ?
C17 C12 S1 117.35(17) . . ?
C17 C12 C13 118.5(2) . . ?
C16 C15 Br1 118.77(18) . . ?
C14 C15 Br1 120.05(18) . . ?
C14 C15 C16 121.2(2) . . ?
C14 C13 C12 120.9(2) . . ?
H13 C13 C12 119.54(14) . . ?
H13 C13 C14 119.54(13) . . ?
C17 C16 C15 119.6(2) . . ?
H16 C16 C15 120.22(15) . . ?
H16 C16 C17 120.22(14) . . ?
C6 C7 C1 131.7(2) . . ?
H7 C7 C1 114.14(13) . . ?
H7 C7 C6 114.14(15) . . ?
C13 C14 C15 119.0(2) . . ?
H14 C14 C15 120.48(14) . . ?
H14 C14 C13 120.48(13) . . ?
C16 C17 C12 120.8(2) . . ?
H17 C17 C12 119.61(14) . . ?
H17 C17 C16 119.61(14) . . ?
C5 C6 C7 128.9(2) . . ?
H6 C6 C7 115.55(15) . . ?
H6 C6 C5 115.55(14) . . ?
C4 C3 C2 131.6(2) . . ?
H3 C3 C2 114.19(13) . . ?
H3 C3 C4 114.19(15) . . ?
C6 C5 S1 117.4(2) . . ?
C4 C5 S1 117.5(2) . . ?
C4 C5 C6 125.1(2) . . ?
C10 C11 N1 103.8(2) . . ?
H11a C11 N1 111.00(14) . . ?
H11a C11 C10 111.00(16) . . ?
H11b C11 N1 111.00(13) . . ?
H11b C11 C10 111.00(15) . . ?
H11b C11 H11a 109.0 . . ?
C5 C4 C3 130.4(2) . . ?
H4 C4 C3 114.79(15) . . ?
H4 C4 C5 114.79(15) . . ?
C9 C8 N1 103.5(2) . . ?
H8a C8 N1 111.06(14) . . ?
H8a C8 C9 111.06(19) . . ?
H8b C8 N1 111.06(15) . . ?
H8b C8 C9 111.1(2) . . ?
H8b C8 H8a 109.0 . . ?
C10 C9 C8 103.4(2) . . ?
H9a C9 C8 111.1(2) . . ?
H9a C9 C10 111.09(19) . . ?
H9b C9 C8 111.09(19) . . ?
H9b C9 C10 111.09(18) . . ?
H9b C9 H9a 109.1 . . ?
C9 C10 C11 103.2(2) . . ?
H10a C10 C11 111.12(16) . . ?
H10a C10 C9 111.1(2) . . ?
H10b C10 C11 111.12(14) . . ?
H10b C10 C9 111.12(16) . . ?
H10b C10 H10a 109.1 . . ?

loop_
_geom_bond_atom_site_label_1
_geom_bond_atom_site_label_2
_geom_bond_distance
_geom_bond_site_symmetry_2
_geom_bond_publ_flag
Br1 C15 1.903(2) . ?
S1 C12 1.772(2) . ?
S1 C5 1.774(3) . ?
O1 C1 1.230(3) . ?
N1 C2 1.342(3) . ?
N1 C11 1.474(3) . ?
N1 C8 1.468(3) . ?
C1 C2 1.497(3) . ?
C1 C7 1.444(3) . ?
C2 C3 1.393(4) . ?
C12 C13 1.394(3) . ?
C12 C17 1.391(3) . ?
C15 C16 1.378(3) . ?
C15 C14 1.375(3) . ?
C13 C14 1.384(4) . ?
C13 H13 0.9300 . ?
C16 C17 1.376(4) . ?
C16 H16 0.9300 . ?
C7 C6 1.360(4) . ?
C7 H7 0.9300 . ?
C14 H14 0.9300 . ?
C17 H17 0.9300 . ?
C6 C5 1.406(4) . ?
C6 H6 0.9300 . ?
C3 C4 1.404(4) . ?
C3 H3 0.9300 . ?
C5 C4 1.377(4) . ?
C11 C10 1.513(4) . ?
C11 H11a 0.9700 . ?
C11 H11b 0.9700 . ?
C4 H4 0.9300 . ?
C8 C9 1.520(4) . ?
C8 H8a 0.9700 . ?
C8 H8b 0.9700 . ?
C9 C10 1.509(5) . ?
C9 H9a 0.9700 . ?
C9 H9b 0.9700 . ?
C10 H10a 0.9700 . ?
C10 H10b 0.9700 . ?
